data_1558746
loop_
_publ_author_name
'Dwivedi, Bhupendra Kumar'
'Singh, Vishwa Deepak'
'Paitandi, Rajendra Prasad'
'Pandey, Daya Shankar'

_publ_section_title
;
 Controlling Aggregation and Excited-State Intramolecular Proton Transfer
 in BODIPYs by Incorporation of 2-(2-Hydroxyphenyl)quinazoline and
 Variation of Substituents
;
_journal_issue 28
_journal_name_full 'The Journal of Physical Chemistry C'
_journal_page_first 15523
_journal_page_last 15532
_journal_paper_doi 10.1021/acs.jpcc.0c03360
_journal_volume 124
_journal_year 2020
_chemical_absolute_configuration unk
_chemical_formula_moiety 'C29 H18 B Br F2 N4 O'
_chemical_formula_sum 'C29 H18 B Br F2 N4 O'
_chemical_formula_weight 567.19
_space_group_crystal_system monoclinic
_space_group_IT_number 14
_space_group_name_Hall '-P 2yn'
_space_group_name_H-M_alt 'P 1 21/n 1'
_symmetry_cell_setting monoclinic
_symmetry_Int_Tables_number 14
_symmetry_space_group_name_H-M 'P 1 21/n 1'
_atom_sites_solution_hydrogens geom
_audit_creation_method SHELXL-2016/6
_cell_angle_alpha 90
_cell_angle_beta 91.559(2)
_cell_angle_gamma 90
_cell_formula_units_Z 4
_cell_length_a 6.1494(4)
_cell_length_b 12.1392(9)
_cell_length_c 32.664(2)
_cell_measurement_reflns_used 9862
_cell_measurement_temperature 299(2)
_cell_measurement_theta_max 26.18
_cell_measurement_theta_min 2.50
_cell_volume 2437.4(3)
_computing_cell_refinement 'Bruker SAINT'
_computing_data_collection 'Bruker APEX2'
_computing_data_reduction 'Bruker SAINT'
_computing_molecular_graphics 'Bruker SHELXTL'
_computing_publication_material 'Bruker SHELXTL'
_computing_structure_refinement 'SHELXL-2016/6 (Sheldrick, 2016)'
_computing_structure_solution 'SHELXT 2014/5 (Sheldrick, 2014)'
_diffrn_ambient_temperature 299(2)
_diffrn_measured_fraction_theta_full 0.999
_diffrn_measured_fraction_theta_max 0.999
_diffrn_measurement_device_type 'Bruker APEX-II CCD'
_diffrn_measurement_method '\f and \w scans'
_diffrn_radiation_type MoK\a
_diffrn_radiation_wavelength 0.71073
_diffrn_reflns_av_R_equivalents 0.1027
_diffrn_reflns_av_unetI/netI 0.0389
_diffrn_reflns_Laue_measured_fraction_full 0.999
_diffrn_reflns_Laue_measured_fraction_max 0.999
_diffrn_reflns_limit_h_max 7
_diffrn_reflns_limit_h_min -7
_diffrn_reflns_limit_k_max 14
_diffrn_reflns_limit_k_min -14
_diffrn_reflns_limit_l_max 38
_diffrn_reflns_limit_l_min -38
_diffrn_reflns_number 37640
_diffrn_reflns_point_group_measured_fraction_full 0.999
_diffrn_reflns_point_group_measured_fraction_max 0.999
_diffrn_reflns_theta_full 24.999
_diffrn_reflns_theta_max 24.999
_diffrn_reflns_theta_min 2.091
_diffrn_source x-ray
_exptl_absorpt_coefficient_mu 1.734
_exptl_crystal_colour Orange
_exptl_crystal_density_diffrn 1.546
_exptl_crystal_description Needle
_exptl_crystal_F_000 1144
_exptl_crystal_recrystallization_method DCM/METHANOL
_refine_diff_density_max 0.337
_refine_diff_density_min -0.431
_refine_diff_density_rms 0.057
_refine_ls_extinction_method none
_refine_ls_goodness_of_fit_ref 1.023
_refine_ls_hydrogen_treatment constr
_refine_ls_matrix_type full
_refine_ls_number_parameters 344
_refine_ls_number_reflns 4298
_refine_ls_number_restraints 0
_refine_ls_restrained_S_all 1.023
_refine_ls_R_factor_all 0.0509
_refine_ls_R_factor_gt 0.0366
_refine_ls_shift/su_max 0.001
_refine_ls_shift/su_mean 0.000
_refine_ls_structure_factor_coef Fsqd
_refine_ls_weighting_details 'w=1/[\s^2^(Fo^2^)+(0.0391P)^2^+1.6437P] where P=(Fo^2^+2Fc^2^)/3'
_refine_ls_weighting_scheme calc
_refine_ls_wR_factor_gt 0.0891
_refine_ls_wR_factor_ref 0.0960
_reflns_Friedel_coverage 0.000
_reflns_number_gt 3490
_reflns_number_total 4298
_reflns_threshold_expression 'I > 2\s(I)'
_cod_data_source_file jp0c03360_si_002.cif
_cod_data_source_block QB1
_cod_depositor_comments 'Adding full bibliography for 1558746--1558749.cif.'
_cod_original_cell_volume 2437.5(3)
_cod_original_sg_symbol_H-M 'P 21/n'
_cod_database_code 1558746
_shelx_shelxl_version_number 2016/6
_shelx_space_group_comment
;
The symmetry employed for this shelxl refinement is uniquely defined
by the following loop, which should always be used as a source of
symmetry information in preference to the above space-group names.
They are only intended as comments.
;

loop_
_space_group_symop_operation_xyz
'x, y, z'
'-x+1/2, y+1/2, -z+1/2'
'-x, -y, -z'
'x-1/2, -y-1/2, z-1/2'

loop_
_atom_site_label
_atom_site_type_symbol
_atom_site_fract_x
_atom_site_fract_y
_atom_site_fract_z
_atom_site_U_iso_or_equiv
_atom_site_adp_type
_atom_site_occupancy
_atom_site_site_symmetry_order
_atom_site_calc_flag
_atom_site_refinement_flags_posn
_atom_site_refinement_flags_adp
_atom_site_refinement_flags_occupancy
_atom_site_disorder_assembly
_atom_site_disorder_group
Br1 Br -0.28644(5) 0.45712(3) 0.45257(2) 0.05891(13) Uani 1 1 d . . . . .
O1 O 0.2979(3) 0.67931(17) 0.33435(5) 0.0519(5) Uani 1 1 d . . . . .
H30 H 0.393069 0.716395 0.345773 0.078 Uiso 1 1 calc R U . . .
N4 N 0.4140(3) 0.72453(17) 0.46248(6) 0.0368(5) Uani 1 1 d . . . . .
N3 N 0.5282(3) 0.75425(18) 0.39424(6) 0.0371(5) Uani 1 1 d . . . . .
F1 F 0.1708(4) 0.5146(2) 0.18787(6) 0.0881(7) Uani 1 1 d . . . . .
N1 N 0.2088(4) 0.41510(18) 0.25057(6) 0.0403(5) Uani 1 1 d . . . . .
F2 F -0.0384(4) 0.36425(17) 0.19632(6) 0.0925(8) Uani 1 1 d . . . . .
N2 N -0.1201(4) 0.52478(17) 0.23480(6) 0.0395(5) Uani 1 1 d . . . . .
C4 C 0.1942(4) 0.4471(2) 0.29137(7) 0.0369(6) Uani 1 1 d . . . . .
C16 C 0.3944(4) 0.7123(2) 0.42095(7) 0.0344(5) Uani 1 1 d . . . . .
C13 C 0.0701(4) 0.5924(2) 0.43136(7) 0.0372(6) Uani 1 1 d . . . . .
H13 H 0.084855 0.603896 0.459448 0.045 Uiso 1 1 calc R U . . .
C23 C 0.5835(4) 0.7800(2) 0.47694(7) 0.0367(6) Uani 1 1 d . . . . .
C6 C -0.1235(4) 0.5571(2) 0.27561(7) 0.0377(6) Uani 1 1 d . . . . .
C22 C 0.7404(4) 0.8280(2) 0.45078(7) 0.0362(6) Uani 1 1 d . . . . .
C17 C 0.7031(4) 0.8133(2) 0.40851(7) 0.0355(5) Uani 1 1 d . . . . .
C14 C -0.0915(4) 0.5250(2) 0.41622(7) 0.0381(6) Uani 1 1 d . . . . .
C5 C 0.0317(4) 0.5185(2) 0.30359(7) 0.0360(6) Uani 1 1 d . . . . .
C10 C 0.0294(4) 0.5505(2) 0.34797(7) 0.0373(6) Uani 1 1 d . . . . .
C24 C 0.6034(4) 0.7928(2) 0.52240(7) 0.0396(6) Uani 1 1 d . . . . .
C12 C 0.2128(4) 0.6439(2) 0.40499(7) 0.0346(5) Uani 1 1 d . . . . .
C15 C -0.1115(4) 0.5020(2) 0.37470(8) 0.0403(6) Uani 1 1 d . . . . .
H15 H -0.219138 0.454207 0.364961 0.048 Uiso 1 1 calc R U . . .
C11 C 0.1842(4) 0.6256(2) 0.36255(7) 0.0366(6) Uani 1 1 d . . . . .
C21 C 0.9222(4) 0.8909(2) 0.46420(8) 0.0446(6) Uani 1 1 d . . . . .
H21 H 0.947057 0.902842 0.492059 0.054 Uiso 1 1 calc R U . . .
C18 C 0.8501(4) 0.8580(2) 0.38052(8) 0.0412(6) Uani 1 1 d . . . . .
H18 H 0.827790 0.846983 0.352548 0.049 Uiso 1 1 calc R U . . .
C19 C 1.0248(5) 0.9174(2) 0.39460(8) 0.0469(7) Uani 1 1 d . . . . .
H19 H 1.120985 0.947100 0.376102 0.056 Uiso 1 1 calc R U . . .
C9 C -0.2950(5) 0.5696(3) 0.21627(9) 0.0528(7) Uani 1 1 d . . . . .
H9 H -0.333437 0.559958 0.188769 0.063 Uiso 1 1 calc R U . . .
C20 C 1.0608(5) 0.9341(2) 0.43677(9) 0.0481(7) Uani 1 1 d . . . . .
H20 H 1.180335 0.974916 0.445986 0.058 Uiso 1 1 calc R U . . .
C3 C 0.3620(5) 0.3943(2) 0.31363(9) 0.0495(7) Uani 1 1 d . . . . .
H3 H 0.390344 0.400360 0.341656 0.059 Uiso 1 1 calc R U . . .
C7 C -0.3049(5) 0.6254(2) 0.28034(9) 0.0526(7) Uani 1 1 d . . . . .
H7 H -0.345512 0.659909 0.304384 0.063 Uiso 1 1 calc R U . . .
C25 C 0.7784(5) 0.7504(3) 0.54416(8) 0.0583(8) Uani 1 1 d . . . . .
H25 H 0.887041 0.713042 0.530568 0.070 Uiso 1 1 calc R U . . .
C29 C 0.4433(5) 0.8471(3) 0.54299(9) 0.0556(8) Uani 1 1 d . . . . .
H29 H 0.322488 0.874499 0.528586 0.067 Uiso 1 1 calc R U . . .
C1 C 0.3794(5) 0.3469(2) 0.24819(9) 0.0547(8) Uani 1 1 d . . . . .
H1 H 0.425982 0.314081 0.224248 0.066 Uiso 1 1 calc R U . . .
C27 C 0.6362(7) 0.8191(3) 0.60622(9) 0.0695(10) Uani 1 1 d . . . . .
H27 H 0.648022 0.828679 0.634434 0.083 Uiso 1 1 calc R U . . .
C8 C -0.4106(5) 0.6321(3) 0.24327(10) 0.0622(8) Uani 1 1 d . . . . .
H8 H -0.537285 0.671433 0.237313 0.075 Uiso 1 1 calc R U . . .
C2 C 0.4763(5) 0.3324(3) 0.28668(10) 0.0613(8) Uani 1 1 d . . . . .
H2 H 0.596841 0.288700 0.292963 0.074 Uiso 1 1 calc R U . . .
C26 C 0.7936(7) 0.7631(3) 0.58611(9) 0.0715(10) Uani 1 1 d . . . . .
H26 H 0.911441 0.733414 0.600752 0.086 Uiso 1 1 calc R U . . .
C28 C 0.4607(6) 0.8611(3) 0.58467(9) 0.0678(9) Uani 1 1 d . . . . .
H28 H 0.353110 0.899087 0.598301 0.081 Uiso 1 1 calc R U . . .
B1 B 0.0555(6) 0.4535(3) 0.21550(9) 0.0471(8) Uani 1 1 d . . . . .

loop_
_atom_site_aniso_label
_atom_site_aniso_U_11
_atom_site_aniso_U_22
_atom_site_aniso_U_33
_atom_site_aniso_U_23
_atom_site_aniso_U_13
_atom_site_aniso_U_12
Br1 0.0599(2) 0.0688(2) 0.04907(19) 0.00752(14) 0.01959(14) -0.01746(15)
O1 0.0596(13) 0.0677(13) 0.0289(9) -0.0074(9) 0.0110(8) -0.0272(10)
N4 0.0442(12) 0.0402(12) 0.0262(10) -0.0027(9) 0.0010(9) -0.0041(10)
N3 0.0397(12) 0.0442(12) 0.0273(10) -0.0006(9) -0.0001(9) -0.0071(9)
F1 0.0909(15) 0.1254(18) 0.0495(11) 0.0336(11) 0.0271(10) 0.0302(13)
N1 0.0462(13) 0.0397(12) 0.0351(11) -0.0066(9) 0.0029(9) 0.0027(10)
F2 0.1162(18) 0.0724(13) 0.0859(14) -0.0459(11) -0.0518(13) 0.0263(12)
N2 0.0463(13) 0.0401(13) 0.0319(11) -0.0028(9) -0.0043(9) -0.0022(10)
C4 0.0415(14) 0.0408(14) 0.0284(12) -0.0044(10) 0.0010(10) -0.0045(11)
C16 0.0419(14) 0.0354(14) 0.0260(12) -0.0011(10) 0.0009(10) 0.0007(11)
C13 0.0450(15) 0.0405(14) 0.0262(12) -0.0004(10) 0.0044(10) -0.0001(11)
C23 0.0452(15) 0.0342(14) 0.0307(13) -0.0028(10) 0.0001(11) 0.0029(11)
C6 0.0388(14) 0.0400(14) 0.0345(13) -0.0055(11) 0.0042(11) -0.0046(11)
C22 0.0410(14) 0.0349(13) 0.0325(13) -0.0004(10) -0.0016(11) 0.0022(11)
C17 0.0382(14) 0.0354(13) 0.0328(13) -0.0003(10) -0.0006(10) -0.0008(11)
C14 0.0407(14) 0.0414(15) 0.0326(13) 0.0034(11) 0.0089(11) -0.0036(11)
C5 0.0393(14) 0.0383(14) 0.0306(13) -0.0055(10) 0.0044(11) -0.0098(11)
C10 0.0415(14) 0.0428(15) 0.0279(12) -0.0066(11) 0.0029(10) -0.0032(11)
C24 0.0517(16) 0.0374(14) 0.0295(13) -0.0023(11) -0.0017(11) -0.0048(12)
C12 0.0389(14) 0.0381(14) 0.0268(12) -0.0015(10) 0.0020(10) -0.0021(11)
C15 0.0392(14) 0.0442(15) 0.0377(14) -0.0043(12) 0.0051(11) -0.0073(12)
C11 0.0402(14) 0.0413(14) 0.0287(12) -0.0008(10) 0.0074(10) -0.0065(11)
C21 0.0475(16) 0.0486(17) 0.0374(14) -0.0058(12) -0.0050(12) -0.0045(13)
C18 0.0443(15) 0.0473(16) 0.0319(13) 0.0022(11) 0.0010(11) -0.0044(12)
C19 0.0436(16) 0.0500(17) 0.0473(16) 0.0059(13) 0.0044(12) -0.0072(13)
C9 0.0552(18) 0.0569(19) 0.0455(16) -0.0004(14) -0.0162(14) -0.0002(14)
C20 0.0431(16) 0.0475(17) 0.0533(17) -0.0035(13) -0.0041(13) -0.0096(13)
C3 0.0523(17) 0.0529(18) 0.0430(16) -0.0005(13) -0.0068(13) 0.0034(14)
C7 0.0450(17) 0.0589(19) 0.0543(18) -0.0091(14) 0.0091(14) 0.0038(14)
C25 0.074(2) 0.064(2) 0.0368(15) -0.0020(14) -0.0067(15) 0.0115(16)
C29 0.0593(19) 0.067(2) 0.0404(16) -0.0076(14) 0.0035(13) 0.0041(15)
C1 0.0584(19) 0.0504(18) 0.0560(19) -0.0124(14) 0.0113(15) 0.0101(14)
C27 0.118(3) 0.063(2) 0.0267(15) -0.0049(14) -0.0008(18) -0.017(2)
C8 0.0454(18) 0.069(2) 0.072(2) -0.0022(17) -0.0084(16) 0.0123(15)
C2 0.0568(19) 0.059(2) 0.067(2) -0.0026(16) -0.0077(16) 0.0206(15)
C26 0.099(3) 0.075(2) 0.0392(17) 0.0032(16) -0.0183(18) 0.006(2)
C28 0.092(3) 0.072(2) 0.0405(17) -0.0122(16) 0.0187(17) 0.0002(19)
B1 0.064(2) 0.0490(19) 0.0283(15) -0.0084(14) 0.0000(14) 0.0063(16)

loop_
_atom_type_symbol
_atom_type_description
_atom_type_scat_dispersion_real
_atom_type_scat_dispersion_imag
_atom_type_scat_source
C C 0.0033 0.0016 'International Tables Vol C Tables 4.2.6.8 and 6.1.1.4'
H H 0.0000 0.0000 'International Tables Vol C Tables 4.2.6.8 and 6.1.1.4'
B B 0.0013 0.0007 'International Tables Vol C Tables 4.2.6.8 and 6.1.1.4'
Br Br -0.2901 2.4595 'International Tables Vol C Tables 4.2.6.8 and 6.1.1.4'
F F 0.0171 0.0103 'International Tables Vol C Tables 4.2.6.8 and 6.1.1.4'
N N 0.0061 0.0033 'International Tables Vol C Tables 4.2.6.8 and 6.1.1.4'
O O 0.0106 0.0060 'International Tables Vol C Tables 4.2.6.8 and 6.1.1.4'

loop_
_geom_angle_atom_site_label_1
_geom_angle_atom_site_label_2
_geom_angle_atom_site_label_3
_geom_angle
_geom_angle_site_symmetry_1
_geom_angle_site_symmetry_3
_geom_angle_publ_flag
C11 O1 H30 109.5 . . ?
C23 N4 C16 117.3(2) . . ?
C16 N3 C17 118.5(2) . . ?
C1 N1 C4 107.4(2) . . ?
C1 N1 B1 127.6(2) . . ?
C4 N1 B1 125.1(2) . . ?
C9 N2 C6 106.7(2) . . ?
C9 N2 B1 127.7(2) . . ?
C6 N2 B1 125.7(2) . . ?
C5 C4 N1 120.9(2) . . ?
C5 C4 C3 131.4(2) . . ?
N1 C4 C3 107.7(2) . . ?
N3 C16 N4 125.1(2) . . ?
N3 C16 C12 117.6(2) . . ?
N4 C16 C12 117.2(2) . . ?
C14 C13 C12 120.5(2) . . ?
C14 C13 H13 119.7 . . ?
C12 C13 H13 119.7 . . ?
N4 C23 C22 122.3(2) . . ?
N4 C23 C24 116.9(2) . . ?
C22 C23 C24 120.9(2) . . ?
C5 C6 N2 120.6(2) . . ?
C5 C6 C7 131.6(2) . . ?
N2 C6 C7 107.8(2) . . ?
C17 C22 C21 118.7(2) . . ?
C17 C22 C23 116.2(2) . . ?
C21 C22 C23 125.1(2) . . ?
N3 C17 C22 120.6(2) . . ?
N3 C17 C18 119.6(2) . . ?
C22 C17 C18 119.8(2) . . ?
C13 C14 C15 121.1(2) . . ?
C13 C14 Br1 119.86(18) . . ?
C15 C14 Br1 118.95(19) . . ?
C6 C5 C4 120.6(2) . . ?
C6 C5 C10 121.7(2) . . ?
C4 C5 C10 117.7(2) . . ?
C15 C10 C11 119.9(2) . . ?
C15 C10 C5 121.6(2) . . ?
C11 C10 C5 118.3(2) . . ?
C25 C24 C29 119.2(3) . . ?
C25 C24 C23 121.1(2) . . ?
C29 C24 C23 119.7(2) . . ?
C13 C12 C11 118.2(2) . . ?
C13 C12 C16 121.1(2) . . ?
C11 C12 C16 120.6(2) . . ?
C10 C15 C14 119.6(2) . . ?
C10 C15 H15 120.2 . . ?
C14 C15 H15 120.2 . . ?
O1 C11 C10 116.6(2) . . ?
O1 C11 C12 123.0(2) . . ?
C10 C11 C12 120.3(2) . . ?
C20 C21 C22 120.6(2) . . ?
C20 C21 H21 119.7 . . ?
C22 C21 H21 119.7 . . ?
C19 C18 C17 119.8(2) . . ?
C19 C18 H18 120.1 . . ?
C17 C18 H18 120.1 . . ?
C18 C19 C20 120.6(3) . . ?
C18 C19 H19 119.7 . . ?
C20 C19 H19 119.7 . . ?
N2 C9 C8 111.0(3) . . ?
N2 C9 H9 124.5 . . ?
C8 C9 H9 124.5 . . ?
C21 C20 C19 120.4(3) . . ?
C21 C20 H20 119.8 . . ?
C19 C20 H20 119.8 . . ?
C2 C3 C4 107.5(2) . . ?
C2 C3 H3 126.2 . . ?
C4 C3 H3 126.2 . . ?
C8 C7 C6 107.4(3) . . ?
C8 C7 H7 126.3 . . ?
C6 C7 H7 126.3 . . ?
C24 C25 C26 120.2(3) . . ?
C24 C25 H25 119.9 . . ?
C26 C25 H25 119.9 . . ?
C28 C29 C24 120.4(3) . . ?
C28 C29 H29 119.8 . . ?
C24 C29 H29 119.8 . . ?
N1 C1 C2 110.1(3) . . ?
N1 C1 H1 125.0 . . ?
C2 C1 H1 125.0 . . ?
C26 C27 C28 119.8(3) . . ?
C26 C27 H27 120.1 . . ?
C28 C27 H27 120.1 . . ?
C7 C8 C9 107.2(3) . . ?
C7 C8 H8 126.4 . . ?
C9 C8 H8 126.4 . . ?
C3 C2 C1 107.3(3) . . ?
C3 C2 H2 126.3 . . ?
C1 C2 H2 126.3 . . ?
C27 C26 C25 120.2(3) . . ?
C27 C26 H26 119.9 . . ?
C25 C26 H26 119.9 . . ?
C27 C28 C29 120.1(3) . . ?
C27 C28 H28 119.9 . . ?
C29 C28 H28 119.9 . . ?
F2 B1 F1 110.1(3) . . ?
F2 B1 N2 110.0(3) . . ?
F1 B1 N2 110.2(2) . . ?
F2 B1 N1 110.1(2) . . ?
F1 B1 N1 109.6(3) . . ?
N2 B1 N1 106.8(2) . . ?

loop_
_geom_bond_atom_site_label_1
_geom_bond_atom_site_label_2
_geom_bond_distance
_geom_bond_site_symmetry_2
_geom_bond_publ_flag
Br1 C14 1.898(2) . ?
O1 C11 1.341(3) . ?
O1 H30 0.8200 . ?
N4 C23 1.318(3) . ?
N4 C16 1.367(3) . ?
N3 C16 1.318(3) . ?
N3 C17 1.364(3) . ?
F1 B1 1.379(4) . ?
N1 C1 1.340(4) . ?
N1 C4 1.393(3) . ?
N1 B1 1.536(4) . ?
F2 B1 1.371(4) . ?
N2 C9 1.336(4) . ?
N2 C6 1.390(3) . ?
N2 B1 1.533(4) . ?
C4 C5 1.390(4) . ?
C4 C3 1.401(4) . ?
C16 C12 1.475(3) . ?
C13 C14 1.370(4) . ?
C13 C12 1.394(3) . ?
C13 H13 0.9300 . ?
C23 C22 1.430(3) . ?
C23 C24 1.495(3) . ?
C6 C5 1.385(4) . ?
C6 C7 1.402(4) . ?
C22 C17 1.405(3) . ?
C22 C21 1.414(4) . ?
C17 C18 1.412(3) . ?
C14 C15 1.387(3) . ?
C5 C10 1.501(3) . ?
C10 C15 1.378(3) . ?
C10 C11 1.393(3) . ?
C24 C25 1.373(4) . ?
C24 C29 1.376(4) . ?
C12 C11 1.410(3) . ?
C15 H15 0.9300 . ?
C21 C20 1.359(4) . ?
C21 H21 0.9300 . ?
C18 C19 1.363(4) . ?
C18 H18 0.9300 . ?
C19 C20 1.404(4) . ?
C19 H19 0.9300 . ?
C9 C8 1.376(4) . ?
C9 H9 0.9300 . ?
C20 H20 0.9300 . ?
C3 C2 1.367(4) . ?
C3 H3 0.9300 . ?
C7 C8 1.361(4) . ?
C7 H7 0.9300 . ?
C25 C26 1.380(4) . ?
C25 H25 0.9300 . ?
C29 C28 1.373(4) . ?
C29 H29 0.9300 . ?
C1 C2 1.388(4) . ?
C1 H1 0.9300 . ?
C27 C26 1.365(5) . ?
C27 C28 1.371(5) . ?
C27 H27 0.9300 . ?
C8 H8 0.9300 . ?
C2 H2 0.9300 . ?
C26 H26 0.9300 . ?
C28 H28 0.9300 . ?
